data_1569826
loop_
_publ_author_name
'Heinen, Tobias'
'Merzenich, Sarah'
'Kwill, Angelina'
'Vasylyeva, Vera'

_publ_section_title
;
 Halogen Bonding in Sulphonamide Co-Crystals: X&#xb7;&#xb7;&#xb7;&#x3c0;
 Preferred over X&#xb7;&#xb7;&#xb7;O/N?
;
_journal_issue 15
_journal_name_full 'Molecules (Basel, Switzerland)'
_journal_page_first 5910
_journal_paper_doi 10.3390/molecules28155910
_journal_volume 28
_journal_year 2023
_chemical_formula_moiety 'C3 F2 I, C10 H13 Cl N2 O3 S'
_chemical_formula_sum 'C13 H13 Cl F2 I N2 O3 S'
_chemical_formula_weight 477.66
_space_group_crystal_system monoclinic
_space_group_IT_number 14
_space_group_name_Hall '-P 2yn'
_space_group_name_H-M_alt 'P 1 21/n 1'
_atom_sites_solution_hydrogens mixed
_audit_creation_date 2022-02-17
_audit_creation_method
;
Olex2 1.3
(compiled 2020.11.12 svn.r5f609507 for OlexSys, GUI svn.r6408)
;
_audit_update_record
;
2022-02-17 # Formatted by publCIF

;
_cell_angle_alpha 90
_cell_angle_beta 102.8420(10)
_cell_angle_gamma 90
_cell_formula_units_Z 4
_cell_length_a 13.14950(10)
_cell_length_b 8.96850(10)
_cell_length_c 14.61480(10)
_cell_measurement_reflns_used 19258
_cell_measurement_temperature 100.00(10)
_cell_measurement_theta_max 79.0140
_cell_measurement_theta_min 4.0740
_cell_volume 1680.43(3)
_computing_cell_refinement 'CrysAlisPro 1.171.41.98a (Rigaku OD, 2021)'
_computing_data_collection 'CrysAlisPro 1.171.41.98a (Rigaku OD, 2021)'
_computing_data_reduction 'CrysAlisPro 1.171.41.98a (Rigaku OD, 2021)'
_computing_molecular_graphics 'Olex2 1.3 (Dolomanov et al., 2009)'
_computing_publication_material 'Olex2 1.3 (Dolomanov et al., 2009)'
_computing_structure_refinement 'XL  (Sheldrick, 2008)'
_computing_structure_solution 'olex2.solve 1.3 (Bourhis et al., 2015)'
_diffrn_ambient_temperature 100.15
_diffrn_detector_area_resol_mean 10.0000
_diffrn_detector_type HyPix
_diffrn_measured_fraction_theta_full 1.000
_diffrn_measured_fraction_theta_max 0.919
_diffrn_measurement_details
;
List of Runs (angles in degrees, time in seconds):

  # Type    Start    End  Width  t~exp~   \w     \q     \k     \f   Frames
--------------------------------------------------------------------------
  1  \w     51.00 102.00   0.50    0.05    --   51.23  38.00 120.00  102
  2  \w     60.00  86.00   0.50    0.05    --   51.23  40.00  56.00   52
  3  \w    106.00 156.00   0.50    0.14    --  109.96  40.00  56.00  100
  4  \w     68.00 113.00   0.50    0.14    --  109.96   0.00  90.00   90
  5  \w      4.00  38.00   0.50    0.05    --   51.23   0.00  60.00   68
  6  \w     39.00 106.00   0.50    0.14    --  109.96 -99.00 -90.00  134
  7  \w     39.00  97.00   0.50    0.14    --  109.96 -77.00 -60.00  116
  8  \w    -17.00  31.00   0.50    0.05    --   51.23 -40.00 -97.00   96
  9  \w     63.00  89.00   0.50    0.14    --  109.96 -77.00  90.00   52
 10  \w     86.00 111.00   0.50    0.14    --  109.96-125.00 150.00   50
 11  \w     40.00  65.00   0.50    0.14    --  109.96-125.00 150.00   50
 12  \w    -14.00  35.00   0.50    0.05    --   51.23 -38.00 150.00   98
 13  \w    -61.00 -18.00   0.50    0.14    --  -90.00  57.00-120.00   86
 14  \w    -70.00 -32.00   0.50    0.14    --  -90.00  57.00-180.00   76
 15  \w    -56.00 -30.00   0.50    0.14    --  -90.00  57.00 -90.00   52
 16  \w    -48.00 -23.00   0.50    0.14    --  -90.00  38.00-120.00   50
 17  \w    -48.00 -19.00   0.50    0.14    --  -90.00  38.00  30.00   58
 18  \w    -50.00 -19.00   0.50    0.14    --  -90.00  40.00  56.00   62
 19  \w    -46.00 -21.00   0.50    0.14    --  -90.00  38.00  90.00   50
 20  \w    -46.00 -19.00   0.50    0.14    --  -90.00  38.00 120.00   54
 21  \w    -31.00  11.00   0.50    0.05    --  -51.23  40.00  56.00   84
 22  \w    -48.00 -23.00   0.50    0.14    --  -90.00  38.00-180.00   50
 23  \w    -47.00 -22.00   0.50    0.14    --  -90.00  38.00-150.00   50
 24  \w    -71.00 -24.00   0.50    0.14    --  -90.00 125.00 150.00   94
 25  \w   -122.00 -34.00   0.50    0.05    --  -51.23 -77.00 120.00  176
 26  \w    -64.00 -33.00   0.50    0.05    --  -51.23 -77.00-180.00   62
 27  \w   -122.00 -94.00   0.50    0.05    --  -51.23 -77.00-180.00   56
 28  \w    -95.00 -70.00   0.50    0.14    --  -90.00 -77.00-175.21   50
 29  \w    -97.00 -71.00   0.50    0.14    --  -90.00 -77.00-180.00   52
 30  \w   -159.00-121.00   0.50    0.14    --  -90.00 -77.00-175.21   76
 31  \w   -158.00-133.00   0.50    0.14    --  -90.00 -77.00-150.00   50
 32  \w   -124.00 -71.00   0.50    0.14    --  -90.00 -77.00-150.00  106
 33  \w   -138.00 -74.00   0.50    0.14    --  -90.00 -73.00 120.37  128
 34  \w   -154.00-128.00   0.50    0.14    --  -90.00 -77.00 150.00   52
 35  \w   -145.00-119.00   0.50    0.14    --  -90.00 -73.00 165.72   52
 36  \w    -99.00 -73.00   0.50    0.14    --  -90.00 -77.00 150.00   52
 37  \w   -102.00 -76.00   0.50    0.14    --  -90.00 -66.00 146.06   52
 38  \w    -97.00 -72.00   0.50    0.14    --  -90.00 -73.00 165.72   50
 39  \w   -102.00 -77.00   0.50    0.14    --  -90.00 -60.00 177.91   50
 40  \w   -107.00 -77.00   0.50    0.14    --  -90.00 -65.00 139.12   60
 41  \w   -154.00 -80.00   0.50    0.14    --  -90.00 -53.00 142.28  148
 42  \w   -130.00 -76.00   0.50    0.14    --  -90.00 -63.00 121.88  108
 43  \w   -123.00 -78.00   0.50    0.05    --  -51.23 -40.00 -97.00   90
 44  \w    -72.00 -46.00   0.50    0.05    --  -51.23 -40.00 -97.00   52
 45  \w   -101.00 -76.00   0.50    0.14    --  -90.00 -69.00-172.82   50
 46  \w   -145.00-119.00   0.50    0.14    --  -90.00 -69.00-172.82   52
 47  \w   -161.00 -82.00   0.50    0.14    --  -90.00 -57.00-150.00  158
 48  \w   -154.00 -84.00   0.50    0.14    --  -90.00 -40.00 -97.00  140
 49  \w   -161.00-130.00   0.50    0.14    --  -90.00 -38.00 -30.00   62
 50  \w   -125.00 -92.00   0.50    0.14    --  -90.00 -38.00 -30.00   66
;
_diffrn_measurement_device 'four-circle diffractometer'
_diffrn_measurement_device_type 'XtaLAB Synergy, Dualflex, HyPix'
_diffrn_measurement_method '\w scans'
_diffrn_radiation_type CuK\a
_diffrn_radiation_wavelength 1.54184
_diffrn_reflns_av_R_equivalents 0.0630
_diffrn_reflns_av_unetI/netI 0.0275
_diffrn_reflns_Laue_measured_fraction_full 1.000
_diffrn_reflns_Laue_measured_fraction_max 0.919
_diffrn_reflns_limit_h_max 15
_diffrn_reflns_limit_h_min -15
_diffrn_reflns_limit_k_max 10
_diffrn_reflns_limit_k_min -10
_diffrn_reflns_limit_l_max 17
_diffrn_reflns_limit_l_min -17
_diffrn_reflns_number 24561
_diffrn_reflns_point_group_measured_fraction_full 1.000
_diffrn_reflns_point_group_measured_fraction_max 0.919
_diffrn_reflns_theta_full 67.684
_diffrn_reflns_theta_max 79.035
_diffrn_reflns_theta_min 5.128
_exptl_absorpt_coefficient_mu 17.934
_exptl_absorpt_correction_T_max 0.48501
_exptl_absorpt_correction_T_min 0.43273
_exptl_absorpt_correction_type sphere
_exptl_absorpt_process_details
;
CrysAlisPro 1.171.41.98a (Rigaku Oxford Diffraction, 2021)
Spherical absorption correction
using equivalent radius and absorption coefficient.
Empirical absorption correction using spherical harmonics,
implemented in SCALE3 ABSPACK scaling algorithm.
;
_exptl_crystal_colour 'clear colourless'
_exptl_crystal_colour_lustre clear
_exptl_crystal_colour_primary colourless
_exptl_crystal_density_diffrn 1.888
_exptl_crystal_description sphere
_exptl_crystal_F_000 932
_exptl_crystal_size_max 0.51
_exptl_crystal_size_mid 0.18
_exptl_crystal_size_min 0.18
_exptl_crystal_size_rad 0.128
_refine_diff_density_max 1.027
_refine_diff_density_min -2.258
_refine_diff_density_rms 0.158
_refine_ls_extinction_method none
_refine_ls_goodness_of_fit_ref 0.997
_refine_ls_hydrogen_treatment mixed
_refine_ls_matrix_type full
_refine_ls_number_parameters 225
_refine_ls_number_reflns 3342
_refine_ls_number_restraints 24
_refine_ls_restrained_S_all 1.005
_refine_ls_R_factor_all 0.0384
_refine_ls_R_factor_gt 0.0380
_refine_ls_shift/su_max 0.001
_refine_ls_shift/su_mean 0.000
_refine_ls_structure_factor_coef Fsqd
_refine_ls_weighting_details 'w=1/[\s^2^(Fo^2^)+(0.0676P)^2^+4.3212P] where P=(Fo^2^+2Fc^2^)/3'
_refine_ls_weighting_scheme calc
_refine_ls_wR_factor_gt 0.0988
_refine_ls_wR_factor_ref 0.0992
_reflns_Friedel_coverage 0.000
_reflns_number_gt 3286
_reflns_number_total 3342
_reflns_threshold_expression 'I > 2\s(I)'
_cod_data_source_file 5-SM052_3-CPA_14DITFB.cif
_cod_data_source_block sm052_3-cpa_14ditfb
_cod_database_code 1569826
_publcif_datablock.id {8377612c-0823-47e7-87ae-7aae93bd6825}

_shelx_shelxl_version_number 2017/1
_shelx_space_group_comment
;
The symmetry employed for this shelxl refinement is uniquely defined
by the following loop, which should always be used as a source of
symmetry information in preference to the above space-group names.
They are only intended as comments.
;
_shelx_estimated_absorpt_t_max 0.141
_shelx_estimated_absorpt_t_min 0.039
_olex2_refinement_description
;
1. Fixed Uiso
 At 1.2 times of:
  All C(H) groups, All C(H,H) groups, All N(H) groups
 At 1.5 times of:
  All C(H,H,H) groups
2. Uiso/Uaniso restraints and constraints
Uanis(C12) \\sim Ueq, Uanis(C11) \\sim Ueq, Uanis(C13) \\sim Ueq, Uanis(C7)
\\sim Ueq: with sigma of 0.005 and sigma for terminal atoms of 0.01
3. Others
 Sof(I1B)=1-FVAR(1)
 Sof(I1A)=FVAR(1)
4.a Secondary CH2 refined with riding coordinates:
 C9(H9A,H9B), C8(H8A,H8B)
4.b Aromatic/amide H refined with riding coordinates:
 C2(H2), C3(H3), C5(H5), C6(H6)
4.c Idealised Me refined as rotating group:
 C10(H10A,H10B,H10C)
;
_olex2_submission_special_instructions 'No special instructions were received'
_oxdiff_exptl_absorpt_empirical_details
;
Empirical correction (ABSPACK) includes:
- Absorption correction using spherical harmonics
- Frame scaling
;
_publcif_funding_html
;
;

loop_
_space_group_symop_operation_xyz
'x, y, z'
'-x+1/2, y+1/2, -z+1/2'
'-x, -y, -z'
'x-1/2, -y-1/2, z-1/2'

loop_
_atom_site_label
_atom_site_type_symbol
_atom_site_fract_x
_atom_site_fract_y
_atom_site_fract_z
_atom_site_U_iso_or_equiv
_atom_site_adp_type
_atom_site_occupancy
_atom_site_site_symmetry_order
_atom_site_calc_flag
_atom_site_refinement_flags_posn
_atom_site_refinement_flags_adp
_atom_site_refinement_flags_occupancy
_atom_site_disorder_assembly
_atom_site_disorder_group
I1A I 0.52557(13) 0.1877(4) 0.86408(16) 0.0238(3) Uani 0.87(2) 1 d . . P A 1
Cl1 Cl 0.78178(6) -0.00115(12) 0.69576(6) 0.0250(2) Uani 1 1 d . . . . .
F1 F 0.52472(19) 0.2257(3) 1.07971(17) 0.0295(5) Uani 1 1 d . . . . .
O3 O 0.28143(18) -0.1227(3) 0.76840(15) 0.0140(5) Uani 1 1 d . . . . .
F2 F 0.48977(16) 0.5384(3) 0.81392(14) 0.0272(5) Uani 1 1 d . . . . .
C2 C 0.4903(2) 0.1289(4) 0.5875(2) 0.0139(6) Uani 1 1 d . . . . .
H2 H 0.456027 0.207684 0.549302 0.017 Uiso 1 1 calc R U . . .
N2 N 0.2481(2) 0.0953(3) 0.83623(18) 0.0121(5) Uani 1 1 d . . . . .
H2A H 0.242(4) 0.183(5) 0.827(3) 0.015 Uiso 1 1 d . U . . .
C11 C 0.5091(2) 0.3745(4) 0.9438(2) 0.0178(7) Uani 1 1 d . U . . .
C13 C 0.4961(2) 0.5172(5) 0.9063(2) 0.0188(7) Uani 1 1 d . U . . .
C3 C 0.5990(3) 0.1217(4) 0.6108(2) 0.0169(7) Uani 1 1 d . . . . .
H3 H 0.639546 0.195364 0.588552 0.020 Uiso 1 1 calc R U . . .
C1 C 0.4325(2) 0.0198(4) 0.6206(2) 0.0107(6) Uani 1 1 d . . . . .
C10 C 0.1563(3) -0.0267(4) 1.0550(2) 0.0220(8) Uani 1 1 d . . . . .
H10A H 0.186466 -0.127077 1.063028 0.033 Uiso 1 1 calc R U . . .
H10B H 0.086791 -0.028347 1.069061 0.033 Uiso 1 1 calc R U . . .
H10C H 0.201206 0.042348 1.097812 0.033 Uiso 1 1 calc R U . . .
C9 C 0.1474(3) 0.0244(4) 0.9539(2) 0.0159(7) Uani 1 1 d . . . . .
H9A H 0.113226 0.123309 0.944904 0.019 Uiso 1 1 calc R U . . .
H9B H 0.103365 -0.046796 0.910629 0.019 Uiso 1 1 calc R U . . .
C8 C 0.2546(2) 0.0344(4) 0.9302(2) 0.0131(6) Uani 1 1 d . . . . .
H8A H 0.300537 0.098741 0.976943 0.016 Uiso 1 1 calc R U . . .
H8B H 0.286218 -0.066200 0.934057 0.016 Uiso 1 1 calc R U . . .
C5 C 0.5899(3) -0.1036(4) 0.7003(2) 0.0170(7) Uani 1 1 d . . . . .
H5 H 0.624598 -0.181763 0.738907 0.020 Uiso 1 1 calc R U . . .
C6 C 0.4814(2) -0.0972(4) 0.6766(2) 0.0141(6) Uani 1 1 d . . . . .
H6 H 0.441057 -0.171618 0.698388 0.017 Uiso 1 1 calc R U . . .
C12 C 0.5128(3) 0.3604(4) 1.0392(2) 0.0184(7) Uani 1 1 d . U . . .
N1 N 0.2578(2) 0.0937(3) 0.68217(17) 0.0100(5) Uani 1 1 d . . . . .
H1 H 0.243(4) 0.184(5) 0.685(3) 0.012 Uiso 1 1 d . U . . .
C4 C 0.6468(2) 0.0062(4) 0.6665(2) 0.0160(7) Uani 1 1 d . . . . .
S1 S 0.29506(5) 0.03117(8) 0.58930(5) 0.00884(17) Uani 1 1 d . . . . .
O2 O 0.26732(17) 0.1482(3) 0.52186(15) 0.0131(4) Uani 1 1 d . . . . .
O1 O 0.25497(17) -0.1160(3) 0.56801(15) 0.0128(4) Uani 1 1 d . . . . .
C7 C 0.2634(2) 0.0135(4) 0.7651(2) 0.0101(6) Uani 1 1 d . U . . .
I1B I 0.5206(12) 0.218(3) 0.8481(17) 0.025(3) Uani 0.13(2) 1 d . . P A 2

loop_
_atom_site_aniso_label
_atom_site_aniso_U_11
_atom_site_aniso_U_22
_atom_site_aniso_U_33
_atom_site_aniso_U_23
_atom_site_aniso_U_13
_atom_site_aniso_U_12
I1A 0.0087(2) 0.0382(6) 0.0232(4) -0.0125(4) 0.0008(2) -0.0024(3)
Cl1 0.0043(4) 0.0570(6) 0.0128(4) -0.0057(3) 0.0003(3) 0.0003(3)
F1 0.0228(12) 0.0382(13) 0.0283(12) 0.0068(10) 0.0076(10) 0.0055(10)
O3 0.0144(11) 0.0193(11) 0.0092(10) 0.0005(9) 0.0046(8) 0.0001(9)
F2 0.0130(10) 0.0598(15) 0.0090(9) 0.0022(9) 0.0027(7) 0.0075(10)
C2 0.0074(14) 0.0246(17) 0.0098(14) -0.0015(12) 0.0026(11) 0.0001(12)
N2 0.0127(13) 0.0173(14) 0.0069(12) 0.0019(10) 0.0035(10) 0.0001(11)
C11 0.0032(13) 0.0349(18) 0.0142(14) -0.0066(13) -0.0002(11) 0.0018(13)
C13 0.0030(14) 0.043(2) 0.0100(14) -0.0005(13) 0.0006(11) 0.0020(13)
C3 0.0094(16) 0.0308(19) 0.0124(15) -0.0019(13) 0.0066(12) -0.0051(13)
C1 0.0065(14) 0.0215(16) 0.0047(13) -0.0024(11) 0.0027(11) 0.0008(12)
C10 0.0266(19) 0.0316(19) 0.0124(16) 0.0031(14) 0.0140(14) 0.0053(15)
C9 0.0094(15) 0.0294(18) 0.0103(15) 0.0012(13) 0.0052(12) 0.0002(13)
C8 0.0100(15) 0.0258(17) 0.0037(13) 0.0003(12) 0.0018(11) -0.0014(12)
C5 0.0100(15) 0.0291(18) 0.0109(14) 0.0023(13) 0.0003(12) 0.0066(13)
C6 0.0083(15) 0.0251(17) 0.0094(14) -0.0008(12) 0.0031(11) -0.0011(12)
C12 0.0055(14) 0.0304(17) 0.0187(16) 0.0012(14) 0.0015(12) 0.0028(13)
N1 0.0089(12) 0.0166(14) 0.0055(11) -0.0013(10) 0.0040(9) 0.0016(10)
C4 0.0050(14) 0.0349(19) 0.0082(14) -0.0069(13) 0.0014(11) 0.0016(13)
S1 0.0039(3) 0.0189(4) 0.0038(3) 0.0001(3) 0.0012(2) 0.0000(3)
O2 0.0085(11) 0.0241(11) 0.0064(10) 0.0034(9) 0.0010(8) 0.0016(9)
O1 0.0108(11) 0.0192(11) 0.0081(10) -0.0029(8) 0.0014(8) -0.0011(9)
C7 0.0017(13) 0.0207(15) 0.0076(13) -0.0011(11) 0.0006(10) -0.0020(11)
I1B 0.017(2) 0.034(5) 0.026(4) -0.024(3) 0.009(2) -0.008(2)

loop_
_atom_type_symbol
_atom_type_description
_atom_type_scat_dispersion_real
_atom_type_scat_dispersion_imag
_atom_type_scat_source
C C 0.0181 0.0091 'International Tables Vol C Tables 4.2.6.8 and 6.1.1.4'
H H 0.0000 0.0000 'International Tables Vol C Tables 4.2.6.8 and 6.1.1.4'
Cl Cl 0.3639 0.7018 'International Tables Vol C Tables 4.2.6.8 and 6.1.1.4'
F F 0.0727 0.0534 'International Tables Vol C Tables 4.2.6.8 and 6.1.1.4'
I I -0.3257 6.8362 'International Tables Vol C Tables 4.2.6.8 and 6.1.1.4'
N N 0.0311 0.0180 'International Tables Vol C Tables 4.2.6.8 and 6.1.1.4'
O O 0.0492 0.0322 'International Tables Vol C Tables 4.2.6.8 and 6.1.1.4'
S S 0.3331 0.5567 'International Tables Vol C Tables 4.2.6.8 and 6.1.1.4'

loop_
_exptl_crystal_face_index_h
_exptl_crystal_face_index_k
_exptl_crystal_face_index_l
_exptl_crystal_face_perp_dist
-1 1 9 0.0757
-4 5 -1 0.1951
-1 1 -9 0.0805
-7 1 7 0.0905
6 1 -8 0.0874
7 -1 -7 0.0884
-2 -5 5 0.2115
-6 -1 8 0.1159
1 5 -4 0.1925
5 0 7 0.0760
-5 1 -6 0.1042
-4 -1 -7 0.1044
-1 -1 -9 0.1099
3 -2 7 0.1153
-8 0 1 0.0870
8 2 0 0.0999

loop_
_geom_angle_atom_site_label_1
_geom_angle_atom_site_label_2
_geom_angle_atom_site_label_3
_geom_angle
_geom_angle_site_symmetry_1
_geom_angle_site_symmetry_3
_geom_angle_publ_flag
C3 C2 H2 120.2 . . ?
C1 C2 H2 120.2 . . ?
C1 C2 C3 119.5(3) . . ?
C8 N2 H2A 120(3) . . ?
C7 N2 H2A 117(3) . . ?
C7 N2 C8 122.9(3) . . ?
C13 C11 I1A 122.8(3) . . ?
C13 C11 C12 117.0(3) . . ?
C13 C11 I1B 113.0(10) . . ?
C12 C11 I1A 120.3(3) . . ?
C12 C11 I1B 130.0(10) . . ?
F2 C13 C11 120.0(3) . . ?
F2 C13 C12 118.2(3) . 3_667 ?
C12 C13 C11 121.8(3) 3_667 . ?
C2 C3 H3 120.5 . . ?
C4 C3 C2 119.1(3) . . ?
C4 C3 H3 120.5 . . ?
C2 C1 C6 121.1(3) . . ?
C2 C1 S1 118.5(2) . . ?
C6 C1 S1 120.4(2) . . ?
H10A C10 H10B 109.5 . . ?
H10A C10 H10C 109.5 . . ?
H10B C10 H10C 109.5 . . ?
C9 C10 H10A 109.5 . . ?
C9 C10 H10B 109.5 . . ?
C9 C10 H10C 109.5 . . ?
C10 C9 H9A 109.4 . . ?
C10 C9 H9B 109.4 . . ?
C10 C9 C8 111.2(3) . . ?
H9A C9 H9B 108.0 . . ?
C8 C9 H9A 109.4 . . ?
C8 C9 H9B 109.4 . . ?
N2 C8 C9 111.7(3) . . ?
N2 C8 H8A 109.3 . . ?
N2 C8 H8B 109.3 . . ?
C9 C8 H8A 109.3 . . ?
C9 C8 H8B 109.3 . . ?
H8A C8 H8B 107.9 . . ?
C6 C5 H5 120.5 . . ?
C4 C5 H5 120.5 . . ?
C4 C5 C6 119.0(3) . . ?
C1 C6 H6 120.4 . . ?
C5 C6 C1 119.3(3) . . ?
C5 C6 H6 120.4 . . ?
F1 C12 C11 120.0(3) . . ?
F1 C12 C13 118.7(3) . 3_667 ?
C13 C12 C11 121.3(4) 3_667 . ?
S1 N1 H1 119(3) . . ?
C7 N1 H1 115(3) . . ?
C7 N1 S1 125.0(2) . . ?
C3 C4 Cl1 118.8(3) . . ?
C3 C4 C5 122.0(3) . . ?
C5 C4 Cl1 119.2(3) . . ?
N1 S1 C1 106.39(13) . . ?
O2 S1 C1 108.07(14) . . ?
O2 S1 N1 104.00(14) . . ?
O1 S1 C1 108.05(14) . . ?
O1 S1 N1 109.39(14) . . ?
O1 S1 O2 120.16(14) . . ?
O3 C7 N2 125.1(3) . . ?
O3 C7 N1 120.8(3) . . ?
N2 C7 N1 114.1(3) . . ?

loop_
_geom_bond_atom_site_label_1
_geom_bond_atom_site_label_2
_geom_bond_distance
_geom_bond_site_symmetry_2
_geom_bond_publ_flag
I1A C11 2.079(4) . ?
Cl1 C4 1.732(3) . ?
F1 C12 1.339(5) . ?
O3 C7 1.244(4) . ?
F2 C13 1.348(4) . ?
C2 H2 0.9500 . ?
C2 C3 1.396(4) . ?
C2 C1 1.389(5) . ?
N2 H2A 0.80(4) . ?
N2 C8 1.463(4) . ?
N2 C7 1.324(4) . ?
C11 C13 1.388(6) . ?
C11 C12 1.391(5) . ?
C11 I1B 2.009(11) . ?
C13 C12 1.376(5) 3_667 ?
C3 H3 0.9500 . ?
C3 C4 1.380(5) . ?
C1 C6 1.398(5) . ?
C1 S1 1.765(3) . ?
C10 H10A 0.9800 . ?
C10 H10B 0.9800 . ?
C10 H10C 0.9800 . ?
C10 C9 1.527(4) . ?
C9 H9A 0.9900 . ?
C9 H9B 0.9900 . ?
C9 C8 1.527(4) . ?
C8 H8A 0.9900 . ?
C8 H8B 0.9900 . ?
C5 H5 0.9500 . ?
C5 C6 1.393(5) . ?
C5 C4 1.392(5) . ?
C6 H6 0.9500 . ?
N1 H1 0.84(4) . ?
N1 S1 1.641(3) . ?
N1 C7 1.397(4) . ?
S1 O2 1.431(2) . ?
S1 O1 1.430(2) . ?

loop_
_geom_hbond_atom_site_label_D
_geom_hbond_atom_site_label_H
_geom_hbond_atom_site_label_A
_geom_hbond_distance_DH
_geom_hbond_distance_HA
_geom_hbond_distance_DA
_geom_hbond_angle_DHA
_geom_hbond_site_symmetry_A
_geom_hbond_publ_flag
N1 H1 O3 0.84(4) 1.91(4) 2.724(4) 162(4) 2_556 yes

loop_
_geom_torsion_atom_site_label_1
_geom_torsion_atom_site_label_2
_geom_torsion_atom_site_label_3
_geom_torsion_atom_site_label_4
_geom_torsion
_geom_torsion_site_symmetry_1
_geom_torsion_site_symmetry_2
_geom_torsion_site_symmetry_3
_geom_torsion_site_symmetry_4
_geom_torsion_publ_flag
I1A C11 C13 F2 2.5(4) . . . . ?
I1A C11 C13 C12 -178.8(3) . . . 3_667 ?
I1A C11 C12 F1 -1.5(4) . . . . ?
I1A C11 C12 C13 178.8(3) . . . 3_667 ?
C2 C3 C4 Cl1 -179.6(2) . . . . ?
C2 C3 C4 C5 0.0(5) . . . . ?
C2 C1 C6 C5 0.6(5) . . . . ?
C2 C1 S1 N1 -103.7(3) . . . . ?
C2 C1 S1 O2 7.5(3) . . . . ?
C2 C1 S1 O1 138.9(2) . . . . ?
C13 C11 C12 F1 179.7(3) . . . . ?
C13 C11 C12 C13 0.0(5) . . . 3_667 ?
C3 C2 C1 C6 -0.2(5) . . . . ?
C3 C2 C1 S1 -179.6(2) . . . . ?
C1 C2 C3 C4 -0.1(5) . . . . ?
C10 C9 C8 N2 -175.2(3) . . . . ?
C8 N2 C7 O3 2.4(5) . . . . ?
C8 N2 C7 N1 -177.5(3) . . . . ?
C6 C1 S1 N1 76.9(3) . . . . ?
C6 C1 S1 O2 -172.0(2) . . . . ?
C6 C1 S1 O1 -40.5(3) . . . . ?
C6 C5 C4 Cl1 180.0(2) . . . . ?
C6 C5 C4 C3 0.4(5) . . . . ?
C12 C11 C13 F2 -178.7(3) . . . . ?
C12 C11 C13 C12 0.0(5) . . . 3_667 ?
C4 C5 C6 C1 -0.7(5) . . . . ?
S1 C1 C6 C5 180.0(2) . . . . ?
S1 N1 C7 O3 -12.3(4) . . . . ?
S1 N1 C7 N2 167.6(2) . . . . ?
C7 N2 C8 C9 -109.0(3) . . . . ?
C7 N1 S1 C1 -69.9(3) . . . . ?
C7 N1 S1 O2 176.1(2) . . . . ?
C7 N1 S1 O1 46.5(3) . . . . ?
I1B C11 C13 F2 1.7(6) . . . . ?
I1B C11 C13 C12 -179.6(5) . . . 3_667 ?
I1B C11 C12 F1 -0.7(7) . . . . ?
I1B C11 C12 C13 179.6(6) . . . 3_667 ?

loop_
_publcif_info_datablock.id
_publcif_info_datablock.publ_exptl
_publcif_info_datablock.publ_geom
_publcif_info_datablock.structure
{8377612c-0823-47e7-87ae-7aae93bd6825} y y y

loop_
_publcif_info_cif.paper_type
?
